data_2206524
loop_
_publ_author_name
'Jing Cheng'
'Zuming liu'
'Guangfu Yang'

_publ_section_title
;
 1-(2-Methylpropyl)-1<i>H</i>-imidazo[4,5-<i>c</i>]quinolin-4-amine
;
_journal_coeditor_code RN6056
_journal_issue 8
_journal_name_full 'Acta Crystallographica Section E'
_journal_page_first o2638
_journal_page_last o2639
_journal_paper_doi 10.1107/S1600536805022579
_journal_volume 61
_journal_year 2005
_chemical_formula_iupac 'C14 H16 N4'
_chemical_formula_moiety 'C14 H16 N4'
_chemical_formula_sum 'C14 H16 N4'
_chemical_formula_weight 240.31
_chemical_name_systematic
;
1-(2-Methylpropyl)-1H-imidazo[4,5-c]quinolin-4-amine
;
_space_group_IT_number 19
_symmetry_cell_setting orthorhombic
_symmetry_space_group_name_Hall 'P 2ac 2ab'
_symmetry_space_group_name_H-M 'P 21 21 21'
_atom_sites_solution_hydrogens geom
_atom_sites_solution_primary direct
_atom_sites_solution_secondary difmap
_audit_creation_method SHELXL-97
_cell_angle_alpha 90.00
_cell_angle_beta 90.00
_cell_angle_gamma 90.00
_cell_formula_units_Z 4
_cell_length_a 8.1306(9)
_cell_length_b 9.7446(11)
_cell_length_c 15.7357(18)
_cell_measurement_reflns_used 2290
_cell_measurement_temperature 292(2)
_cell_measurement_theta_max 24.42
_cell_measurement_theta_min 2.46
_cell_volume 1246.7(2)
_computing_cell_refinement 'SMART (Bruker, 1999)'
_computing_data_collection 'SMART (Bruker, 1997)'
_computing_data_reduction SAINT
_computing_molecular_graphics 'SHELXTL (Bruker, 2001)'
_computing_publication_material SHELXTL
_computing_structure_refinement 'SHELXL97 (Sheldrick, 1997)'
_computing_structure_solution 'SHELXS97 (Sheldrick, 1997)'
_diffrn_ambient_temperature 292(2)
_diffrn_measured_fraction_theta_full 0.999
_diffrn_measured_fraction_theta_max 0.999
_diffrn_measurement_device_type 'Bruker SMART CCD area-detector'
_diffrn_measurement_method '\f and \w'
_diffrn_radiation_monochromator graphite
_diffrn_radiation_source 'fine-focus sealed tube'
_diffrn_radiation_type MoK\a
_diffrn_radiation_wavelength 0.71073
_diffrn_reflns_av_R_equivalents 0.0595
_diffrn_reflns_av_sigmaI/netI 0.0403
_diffrn_reflns_limit_h_max 10
_diffrn_reflns_limit_h_min -8
_diffrn_reflns_limit_k_max 11
_diffrn_reflns_limit_k_min -12
_diffrn_reflns_limit_l_max 20
_diffrn_reflns_limit_l_min -20
_diffrn_reflns_number 7920
_diffrn_reflns_theta_full 27.49
_diffrn_reflns_theta_max 27.49
_diffrn_reflns_theta_min 2.46
_diffrn_standards_decay_% 0
_diffrn_standards_interval_count 0
_diffrn_standards_interval_time 0
_diffrn_standards_number 0
_exptl_absorpt_coefficient_mu 0.080
_exptl_absorpt_correction_T_max 0.9857
_exptl_absorpt_correction_T_min 0.9733
_exptl_absorpt_correction_type multi-scan
_exptl_absorpt_process_details '(SADABS; Sheldrick, 1997)'
_exptl_crystal_colour colorless
_exptl_crystal_density_diffrn 1.280
_exptl_crystal_density_method 'not measured'
_exptl_crystal_description block
_exptl_crystal_F_000 512
_exptl_crystal_size_max 0.34
_exptl_crystal_size_mid 0.20
_exptl_crystal_size_min 0.18
_refine_diff_density_max 0.190
_refine_diff_density_min -0.216
_refine_ls_extinction_method none
_refine_ls_goodness_of_fit_ref 1.011
_refine_ls_hydrogen_treatment constr
_refine_ls_matrix_type full
_refine_ls_number_parameters 165
_refine_ls_number_reflns 1664
_refine_ls_number_restraints 0
_refine_ls_restrained_S_all 1.011
_refine_ls_R_factor_all 0.0558
_refine_ls_R_factor_gt 0.0467
_refine_ls_shift/su_max 0.001
_refine_ls_shift/su_mean 0.000
_refine_ls_structure_factor_coef Fsqd
_refine_ls_weighting_details 'calc w = 1/[\s^2^(Fo^2^)+(0.069P)^2^] where P = (Fo^2^+2Fc^2^)/3'
_refine_ls_weighting_scheme calc
_refine_ls_wR_factor_gt 0.1094
_refine_ls_wR_factor_ref 0.1149
_reflns_number_gt 1419
_reflns_number_total 1664
_reflns_threshold_expression I>2\s(I)
_cod_data_source_file rn6056.cif
_cod_data_source_block I
_cod_depositor_comments
;
The following automatic conversions were performed:
'_symmetry_cell_setting' value 'Orthorhombic' changed to 'orthorhombic'
according to '/home/saulius/struct/CIF-dictionaries/cif_core.dic'
dictionary named 'cif_core.dic' version 2.4.1 from 2010-06-29.

Automatic conversion script
Id: cif_fix_enum 1527 2010-12-29 10:47:43Z saulius 

The following automatic conversions were performed:

'_symmetry_cell_setting' value 'Orthorhombic' changed to
'orthorhombic' according to
/home/saulius/struct/CIF-dictionaries/cif_core.dic dictionary named
'cif_core.dic' version 2.4.1 from 2010-06-29.

Automatic conversion script
Id: cif_fix_values 1715 2011-07-08 13:25:40Z adriana 
;
_cod_database_code 2206524
_cod_database_fobs_code 2206524

loop_
_symmetry_equiv_pos_as_xyz
'x, y, z'
'-x+1/2, -y, z+1/2'
'-x, y+1/2, -z+1/2'
'x+1/2, -y+1/2, -z'

loop_
_atom_site_label
_atom_site_fract_x
_atom_site_fract_y
_atom_site_fract_z
_atom_site_U_iso_or_equiv
_atom_site_adp_type
_atom_site_calc_flag
_atom_site_refinement_flags
_atom_site_occupancy
_atom_site_type_symbol
N3 1.0457(2) 0.2695(2) 0.85752(12) 0.0384(4) Uani d . 1 N
C6 0.5911(3) 0.0949(2) 0.82874(14) 0.0346(5) Uani d . 1 C
N2 0.8037(2) 0.2604(3) 0.99833(13) 0.0496(6) Uani d . 1 N
H2A 0.7316 0.2563 1.0383 0.060 Uiso calc R 1 H
H2B 0.8975 0.2983 1.0076 0.060 Uiso calc R 1 H
N1 0.6253(2) 0.1500(2) 0.90809(11) 0.0366(4) Uani d . 1 N
N4 0.9961(2) 0.17967(19) 0.72902(11) 0.0355(4) Uani d . 1 N
C7 0.7696(3) 0.2076(2) 0.92121(13) 0.0342(5) Uani d . 1 C
C1 0.7006(3) 0.0936(2) 0.75855(13) 0.0326(5) Uani d . 1 C
C8 0.8889(3) 0.2141(2) 0.85497(13) 0.0315(5) Uani d . 1 C
C12 0.9398(3) 0.2446(2) 0.57863(14) 0.0405(5) Uani d . 1 C
H12 0.8219 0.2403 0.5912 0.049 Uiso calc R 1 H
C9 0.8551(3) 0.1581(2) 0.77625(13) 0.0314(5) Uani d . 1 C
C11 1.0284(3) 0.1483(2) 0.63969(14) 0.0388(5) Uani d . 1 C
H11A 0.9943 0.0548 0.6281 0.047 Uiso calc R 1 H
H11B 1.1459 0.1541 0.6294 0.047 Uiso calc R 1 H
C2 0.6518(3) 0.0307(2) 0.68214(15) 0.0410(5) Uani d . 1 C
H2 0.7237 0.0290 0.6362 0.049 Uiso calc R 1 H
C10 1.1025(3) 0.2467(3) 0.78135(14) 0.0394(5) Uani d . 1 C
H10 1.2069 0.2740 0.7642 0.047 Uiso calc R 1 H
C5 0.4356(3) 0.0327(2) 0.81827(16) 0.0421(6) Uani d . 1 C
H5 0.3620 0.0323 0.8635 0.050 Uiso calc R 1 H
C3 0.4988(3) -0.0283(3) 0.67473(16) 0.0482(6) Uani d . 1 C
H3 0.4677 -0.0693 0.6238 0.058 Uiso calc R 1 H
C4 0.3907(3) -0.0268(3) 0.74306(17) 0.0487(6) Uani d . 1 C
H4 0.2872 -0.0665 0.7376 0.058 Uiso calc R 1 H
C14 0.9654(4) 0.1940(3) 0.48824(15) 0.0627(8) Uani d . 1 C
H14A 1.0811 0.1896 0.4762 0.094 Uiso calc R 1 H
H14B 0.9134 0.2561 0.4493 0.094 Uiso calc R 1 H
H14C 0.9180 0.1043 0.4822 0.094 Uiso calc R 1 H
C13 0.9952(4) 0.3922(3) 0.58922(18) 0.0605(8) Uani d . 1 C
H13A 1.1115 0.3984 0.5792 0.091 Uiso calc R 1 H
H13B 0.9714 0.4225 0.6460 0.091 Uiso calc R 1 H
H13C 0.9380 0.4493 0.5493 0.091 Uiso calc R 1 H

loop_
_atom_site_aniso_label
_atom_site_aniso_U_11
_atom_site_aniso_U_22
_atom_site_aniso_U_33
_atom_site_aniso_U_12
_atom_site_aniso_U_13
_atom_site_aniso_U_23
N3 0.0336(10) 0.0472(11) 0.0345(9) -0.0033(9) -0.0029(8) -0.0015(8)
C6 0.0343(12) 0.0305(10) 0.0390(11) 0.0024(9) -0.0035(9) 0.0015(9)
N2 0.0371(11) 0.0774(15) 0.0344(9) -0.0104(11) 0.0038(9) -0.0134(10)
N1 0.0329(10) 0.0410(10) 0.0359(9) 0.0008(8) 0.0004(8) -0.0007(8)
N4 0.0318(10) 0.0419(10) 0.0328(9) -0.0002(8) 0.0027(8) -0.0013(8)
C7 0.0317(11) 0.0370(11) 0.0339(10) 0.0033(9) -0.0008(9) 0.0007(9)
C1 0.0358(11) 0.0283(10) 0.0338(11) 0.0020(9) -0.0022(9) 0.0006(9)
C8 0.0306(11) 0.0323(10) 0.0316(10) 0.0023(8) -0.0039(9) 0.0023(8)
C12 0.0384(12) 0.0481(13) 0.0350(11) -0.0055(11) 0.0004(10) -0.0001(10)
C9 0.0328(11) 0.0296(10) 0.0319(9) 0.0029(9) -0.0007(9) 0.0024(9)
C11 0.0383(12) 0.0443(12) 0.0337(11) 0.0006(10) 0.0072(10) -0.0057(10)
C2 0.0464(14) 0.0379(11) 0.0388(12) -0.0053(11) 0.0004(11) -0.0038(10)
C10 0.0316(11) 0.0485(12) 0.0382(11) -0.0050(10) -0.0010(10) -0.0002(11)
C5 0.0354(13) 0.0452(13) 0.0456(13) -0.0039(10) -0.0005(11) 0.0020(11)
C3 0.0555(17) 0.0433(13) 0.0457(14) -0.0078(11) -0.0118(13) -0.0080(12)
C4 0.0422(14) 0.0440(13) 0.0597(16) -0.0112(12) -0.0073(12) -0.0036(12)
C14 0.0705(19) 0.081(2) 0.0366(13) -0.0131(18) -0.0002(13) -0.0055(14)
C13 0.072(2) 0.0465(15) 0.0632(17) -0.0059(14) -0.0032(16) 0.0028(14)

loop_
_atom_type_symbol
_atom_type_description
_atom_type_scat_dispersion_real
_atom_type_scat_dispersion_imag
_atom_type_scat_source
C C 0.0033 0.0000 'International Tables Vol C Tables 4.2.6.8 and 6.1.1.4'
H H 0.0000 0.0000 'International Tables Vol C Tables 4.2.6.8 and 6.1.1.4'
N N 0.0061 0.0000 'International Tables Vol C Tables 4.2.6.8 and 6.1.1.4'

loop_
_geom_angle_atom_site_label_1
_geom_angle_atom_site_label_2
_geom_angle_atom_site_label_3
_geom_angle
_geom_angle_publ_flag
C10 N3 C8 103.48(18) yes
N1 C6 C5 116.8(2) ?
N1 C6 C1 125.4(2) ?
C5 C6 C1 117.9(2) ?
C7 N2 H2A 120.0 ?
C7 N2 H2B 120.0 ?
H2A N2 H2B 120.0 ?
C7 N1 C6 118.96(18) ?
C10 N4 C9 105.95(18) yes
C10 N4 C11 124.6(2) ?
C9 N4 C11 129.35(19) ?
N1 C7 N2 119.2(2) ?
N1 C7 C8 120.73(19) ?
N2 C7 C8 120.1(2) ?
C2 C1 C6 119.5(2) ?
C2 C1 C9 127.2(2) ?
C6 C1 C9 113.26(18) ?
C9 C8 N3 111.31(19) ?
C9 C8 C7 120.1(2) ?
N3 C8 C7 128.53(19) ?
C13 C12 C14 111.7(2) ?
C13 C12 C11 112.0(2) ?
C14 C12 C11 109.0(2) ?
C13 C12 H12 108.0 ?
C14 C12 H12 108.0 ?
C11 C12 H12 108.0 ?
C8 C9 N4 104.87(19) ?
C8 C9 C1 121.53(19) ?
N4 C9 C1 133.60(19) ?
N4 C11 C12 113.12(19) yes
N4 C11 H11A 109.0 ?
C12 C11 H11A 109.0 ?
N4 C11 H11B 109.0 ?
C12 C11 H11B 109.0 ?
H11A C11 H11B 107.8 ?
C3 C2 C1 120.7(2) ?
C3 C2 H2 119.7 ?
C1 C2 H2 119.7 ?
N3 C10 N4 114.4(2) yes
N3 C10 H10 122.8 ?
N4 C10 H10 122.8 ?
C4 C5 C6 121.5(2) ?
C4 C5 H5 119.3 ?
C6 C5 H5 119.3 ?
C2 C3 C4 120.2(2) ?
C2 C3 H3 119.9 ?
C4 C3 H3 119.9 ?
C5 C4 C3 120.4(2) ?
C5 C4 H4 119.8 ?
C3 C4 H4 119.8 ?
C12 C14 H14A 109.5 ?
C12 C14 H14B 109.5 ?
H14A C14 H14B 109.5 ?
C12 C14 H14C 109.5 ?
H14A C14 H14C 109.5 ?
H14B C14 H14C 109.5 ?
C12 C13 H13A 109.5 ?
C12 C13 H13B 109.5 ?
H13A C13 H13B 109.5 ?
C12 C13 H13C 109.5 ?
H13A C13 H13C 109.5 ?
H13B C13 H13C 109.5 ?

loop_
_geom_bond_atom_site_label_1
_geom_bond_atom_site_label_2
_geom_bond_distance
_geom_bond_publ_flag
N3 C10 1.303(3) ?
N3 C8 1.385(3) yes
C6 N1 1.387(3) ?
C6 C5 1.412(3) ?
C6 C1 1.419(3) ?
N2 C7 1.347(3) yes
N2 H2A 0.8600 ?
N2 H2B 0.8600 ?
N1 C7 1.317(3) yes
N4 C10 1.361(3) ?
N4 C9 1.383(3) yes
N4 C11 1.462(3) ?
C7 C8 1.426(3) ?
C1 C2 1.407(3) ?
C1 C9 1.431(3) ?
C8 C9 1.381(3) ?
C12 C13 1.517(4) ?
C12 C14 1.520(3) ?
C12 C11 1.523(3) ?
C12 H12 0.9800 ?
C11 H11A 0.9700 ?
C11 H11B 0.9700 ?
C2 C3 1.376(3) ?
C2 H2 0.9300 ?
C10 H10 0.9300 ?
C5 C4 1.368(3) ?
C5 H5 0.9300 ?
C3 C4 1.389(4) ?
C3 H3 0.9300 ?
C4 H4 0.9300 ?
C14 H14A 0.9600 ?
C14 H14B 0.9600 ?
C14 H14C 0.9600 ?
C13 H13A 0.9600 ?
C13 H13B 0.9600 ?
C13 H13C 0.9600 ?

loop_
_geom_hbond_atom_site_label_D
_geom_hbond_atom_site_label_H
_geom_hbond_atom_site_label_A
_geom_hbond_site_symmetry_A
_geom_hbond_distance_DH
_geom_hbond_distance_HA
_geom_hbond_distance_DA
_geom_hbond_angle_DHA
N2 H2A N3 4_457 0.86 2.24 3.103(3) 176
N2 H2B N1 4_557 0.86 2.33 3.125(3) 153

loop_
_geom_torsion_atom_site_label_1
_geom_torsion_atom_site_label_2
_geom_torsion_atom_site_label_3
_geom_torsion_atom_site_label_4
_geom_torsion
_geom_torsion_publ_flag
C5 C6 N1 C7 179.2(2) ?
C1 C6 N1 C7 0.6(3) ?
C6 N1 C7 N2 -179.6(2) ?
C6 N1 C7 C8 0.3(3) ?
N1 C6 C1 C2 178.2(2) ?
C5 C6 C1 C2 -0.4(3) ?
N1 C6 C1 C9 -0.9(3) ?
C5 C6 C1 C9 -179.45(19) ?
C10 N3 C8 C9 0.3(2) ?
C10 N3 C8 C7 179.0(2) ?
N1 C7 C8 C9 -0.9(3) ?
N2 C7 C8 C9 179.0(2) ?
N1 C7 C8 N3 -179.5(2) yes
N2 C7 C8 N3 0.4(4) ?
N3 C8 C9 N4 0.1(2) ?
C7 C8 C9 N4 -178.75(18) ?
N3 C8 C9 C1 179.43(18) ?
C7 C8 C9 C1 0.6(3) ?
C10 N4 C9 C8 -0.4(2) ?
C11 N4 C9 C8 -176.5(2) ?
C10 N4 C9 C1 -179.6(2) ?
C11 N4 C9 C1 4.3(4) ?
C2 C1 C9 C8 -178.7(2) ?
C6 C1 C9 C8 0.3(3) ?
C2 C1 C9 N4 0.4(4) ?
C6 C1 C9 N4 179.4(2) yes
C10 N4 C11 C12 -102.5(3) ?
C9 N4 C11 C12 72.9(3) yes
C13 C12 C11 N4 62.2(3) ?
C14 C12 C11 N4 -173.7(2) ?
C6 C1 C2 C3 0.6(3) ?
C9 C1 C2 C3 179.5(2) ?
C8 N3 C10 N4 -0.6(3) ?
C9 N4 C10 N3 0.6(3) ?
C11 N4 C10 N3 177.0(2) yes
N1 C6 C5 C4 -178.8(2) ?
C1 C6 C5 C4 -0.1(3) ?
C1 C2 C3 C4 -0.2(4) ?
C6 C5 C4 C3 0.5(4) ?
C2 C3 C4 C5 -0.3(4) ?

loop_
_cod_related_entry_id
_cod_related_entry_database
_cod_related_entry_code
1 ChemSpider 51809
